data_7123691
loop_
_publ_author_name
'Jimoh, Abiola Azeez'
'Hosseyni, Seyedmorteza'
'Ye, Xiaohan'
'Wojtas, Lukasz'
'Hu, Yong'
'Shi, Xiaodong'

_publ_section_title
;
 Gold Redox Catalysis for Cyclization/Arylation of Allylic Oximes:
 Synthesis of Isoxazoline Derivatives
;
_journal_name_full 'Chemical Communications'
_journal_paper_doi 10.1039/C9CC02830G
_journal_year 2019
_chemical_absolute_configuration ad
_chemical_formula_moiety 'C20 H16 F N O'
_chemical_formula_sum 'C20 H16 F N O'
_chemical_formula_weight 305.34
_space_group_crystal_system monoclinic
_space_group_IT_number 4
_space_group_name_Hall 'P 2yb'
_space_group_name_H-M_alt 'P 1 21 1'
_symmetry_space_group_name_Hall 'P 2yb'
_symmetry_space_group_name_H-M 'P 1 21 1'
_atom_sites_solution_hydrogens geom
_atom_sites_solution_primary dual
_audit_creation_date 2018-04-19
_audit_creation_method
;
Olex2 1.2
(compiled 2018.04.03 svn.r3497 for OlexSys, GUI svn.r5486)
;
_audit_update_record
;
2018-12-03 deposited with the CCDC.    2019-06-17 downloaded from the CCDC.
;
_cell_angle_alpha 90
_cell_angle_beta 95.9410(10)
_cell_angle_gamma 90
_cell_formula_units_Z 4
_cell_length_a 5.84790(10)
_cell_length_b 14.8989(4)
_cell_length_c 17.0994(4)
_cell_measurement_reflns_used 9377
_cell_measurement_temperature 100(2)
_cell_measurement_theta_max 72.37
_cell_measurement_theta_min 2.60
_cell_volume 1481.82(6)
_computing_cell_refinement 'SAINT V8.38A (?, 2016)'
_computing_data_reduction 'SAINT V8.38A (?, 2016)'
_computing_molecular_graphics 'Olex2 (Dolomanov et al., 2009)'
_computing_publication_material 'Olex2 (Dolomanov et al., 2009)'
_computing_structure_refinement 'XL (Sheldrick, 2008)'
_computing_structure_solution 'XT (Sheldrick, 2015)'
_diffrn_ambient_temperature 100.01
_diffrn_measured_fraction_theta_full 0.996
_diffrn_measured_fraction_theta_max 0.992
_diffrn_measurement_device_type 'Bruker D8 Venture PHOTON 100 CMOS'
_diffrn_measurement_method 'omega scans'
_diffrn_radiation_monochromator mirrors
_diffrn_radiation_type CuK\a
_diffrn_radiation_wavelength 1.54178
_diffrn_reflns_av_R_equivalents 0.0334
_diffrn_reflns_av_unetI/netI 0.0316
_diffrn_reflns_Laue_measured_fraction_full 0.996
_diffrn_reflns_Laue_measured_fraction_max 0.992
_diffrn_reflns_limit_h_max 7
_diffrn_reflns_limit_h_min -6
_diffrn_reflns_limit_k_max 18
_diffrn_reflns_limit_k_min -18
_diffrn_reflns_limit_l_max 21
_diffrn_reflns_limit_l_min -21
_diffrn_reflns_number 21984
_diffrn_reflns_point_group_measured_fraction_full 0.990
_diffrn_reflns_point_group_measured_fraction_max 0.985
_diffrn_reflns_theta_full 67.679
_diffrn_reflns_theta_max 72.361
_diffrn_reflns_theta_min 2.598
_diffrn_source 'INCOATEC Imus micro-focus source'
_diffrn_standards_number 0
_exptl_absorpt_coefficient_mu 0.751
_exptl_absorpt_correction_T_max 1.0000
_exptl_absorpt_correction_T_min 0.8881
_exptl_absorpt_correction_type multi-scan
_exptl_absorpt_process_details
;
SADABS-2016/2 (Bruker,2016/2) was used for absorption correction.
wR2(int) was 0.0960 before and 0.0678 after correction.
The Ratio of minimum to maximum transmission is 0.8881.
The \l/2 correction factor is Not present.
;
_exptl_crystal_colour colorless
_exptl_crystal_density_diffrn 1.369
_exptl_crystal_description block
_exptl_crystal_F_000 640
_exptl_crystal_size_max 0.429
_exptl_crystal_size_mid 0.408
_exptl_crystal_size_min 0.196
_refine_diff_density_max 0.167
_refine_diff_density_min -0.217
_refine_diff_density_rms 0.048
_refine_ls_abs_structure_details
;
 Flack x determined using 2530 quotients [(I+)-(I-)]/[(I+)+(I-)]
 (Parsons, Flack and Wagner, Acta Cryst. B69 (2013) 249-259).
;
_refine_ls_abs_structure_Flack 0.20(7)
_refine_ls_extinction_coef 0.0117(8)
_refine_ls_extinction_expression Fc^*^=kFc[1+0.001xFc^2^\l^3^/sin(2\q)]^-1/4^
_refine_ls_extinction_method 'SHELXL-2018/3 (Sheldrick 2018)'
_refine_ls_goodness_of_fit_ref 1.026
_refine_ls_hydrogen_treatment constr
_refine_ls_matrix_type full
_refine_ls_number_parameters 542
_refine_ls_number_reflns 5786
_refine_ls_number_restraints 1090
_refine_ls_restrained_S_all 0.958
_refine_ls_R_factor_all 0.0361
_refine_ls_R_factor_gt 0.0348
_refine_ls_shift/su_max 0.000
_refine_ls_shift/su_mean 0.000
_refine_ls_structure_factor_coef Fsqd
_refine_ls_weighting_details 'w=1/[\s^2^(Fo^2^)+(0.0443P)^2^+0.3994P] where P=(Fo^2^+2Fc^2^)/3'
_refine_ls_weighting_scheme calc
_refine_ls_wR_factor_gt 0.0878
_refine_ls_wR_factor_ref 0.0888
_reflns_Friedel_coverage 0.906
_reflns_Friedel_fraction_full 0.983
_reflns_Friedel_fraction_max 0.976
_reflns_number_gt 5604
_reflns_number_total 5786
_reflns_threshold_expression 'I > 2\s(I)'
_cod_data_source_file c9cc02830g2.cif
_cod_data_source_block aaj_2055
_cod_database_code 7123691
_shelx_shelxl_version_number 2018/3
_shelx_space_group_comment
;
The symmetry employed for this shelxl refinement is uniquely defined
by the following loop, which should always be used as a source of
symmetry information in preference to the above space-group names.
They are only intended as comments.
;
_shelx_estimated_absorpt_t_max 0.867
_shelx_estimated_absorpt_t_min 0.739
_olex2_refinement_description
;
1. Fixed Uiso
 At 1.2 times of:
  All C(H) groups, All C(H,H) groups
2. Restrained distances
 C36A-C35A = C37A-C36A = C37A-C32A = C33A-C32A = C34A-C33A = C35A-C34A = C36B-
 C35B = C37B-C36B = C37B-C32B = C33B-C32B = C34B-C33B = C35B-C34B
 1.39 with sigma of 0.005
 C6A-C5A = C7A-C6A = C7A-C2A = C3A-C2A = C4A-C3A = C5A-C4A = C6B-C5B = C7B-C6B
 = C7B-C2B = C3B-C2B = C4B-C3B = C5B-C4B
 1.39 with sigma of 0.005
 C37B-C34B = C33B-C36B = C32B-C35B = C7B-C4B = C6B-C3B = C2B-C5B
 2.77 with sigma of 0.005
 C35B-C37B = C32B-C34B = C5B-C7B = C4B-C2B
 2.41 with sigma of 0.005
 C32B-C36B = C33B-C35B = C2B-C6B = C3B-C5B
 2.41 with sigma of 0.005
 C6B-C4B = C7B-C3B = C36B-C34B = C37B-C33B
 2.41 with sigma of 0.005
 C36A-C32A = C35A-C33A = C6A-C2A = C5A-C3A
 2.41 with sigma of 0.005
 C36A-C33A = C37A-C34A = C35A-C32A = C6A-C3A = C7A-C4A = C2A-C5A
 2.77 with sigma of 0.005
 N41B-C42 \\sim N41A-C42 \\sim N11B-C12 \\sim N11A-C12
 with sigma of 0.01
 O40A-N41A \\sim O40B-N41B \\sim O10B-N11B \\sim O10A-N11A
 with sigma of 0.01
 C42-C43A \\sim C42-C43B \\sim C13B-C12 \\sim C13A-C12
 with sigma of 0.01
 O40A-C39A \\sim O40B-C39B \\sim O10B-C9B \\sim O10A-C9A
 with sigma of 0.01
 C43A-C39A \\sim C43B-C39B \\sim C13B-C9B \\sim C9A-C13A
 with sigma of 0.01
 C39A-C38A \\sim C39B-C38B \\sim C8B-C9B \\sim C9A-C8A
 with sigma of 0.01
 C38B-C35B \\sim C38A-C35A \\sim C8A-C5A \\sim C5B-C8B
 with sigma of 0.01
 C8A-C13A \\sim C8B-C13B \\sim C38A-C43A \\sim C43B-C38B
 with sigma of 0.02
 O40A-C38A \\sim C38B-O40B \\sim C8A-O10B \\sim C8B-O10A
 with sigma of 0.02
3. Restrained planarity
 C32B, C33B, C34B, C35B, C36B, C37B
 with sigma of 0.005
 C2B, C3B, C4B, C5B, C6B, C7B
 with sigma of 0.005
4. Uiso/Uaniso restraints and constraints
C42 \\sim C43A \\sim C39A \\sim O40A \\sim N41A \\sim C38A \\sim C35A \\sim
C36A \\sim C37A \\sim C32A \\sim C33A \\sim C34A \\sim F31A \\sim C42 \\sim
C43B \\sim C39B \\sim O40B \\sim N41B \\sim C38B \\sim C35B \\sim C34B \\sim
C33B \\sim C32B \\sim C37B \\sim C36B \\sim F31B: within 2A with sigma of 0.04
and sigma for terminal atoms of 0.08
C12 \\sim C13A \\sim C9A \\sim O10A \\sim N11A \\sim C8A \\sim C5A \\sim C4A
\\sim C3A \\sim C2A \\sim C7A \\sim C6A \\sim F1A \\sim C12 \\sim C13B \\sim
C9B \\sim O10B \\sim N11B \\sim C8B \\sim C5B \\sim C4B \\sim C3B \\sim C2B
\\sim C7B \\sim C6B \\sim F1B: within 2A with sigma of 0.04 and sigma for
terminal atoms of 0.08
Uanis(N11A) = Uanis(N11B)
Uanis(O10B) = Uanis(O10A)
5. Rigid body (RIGU) restrains
 C42, C43A, C39A, O40A, N41A, C38A, C35A, C36A, C37A, C32A, C33A, C34A, F31A,
 C42, C43B, C39B, O40B, N41B, C38B, C35B, C34B, C33B, C32B, C37B, C36B, F31B
 with sigma for 1-2 distances of 0.004 and sigma for 1-3 distances of 0.004
 C12, C13A, C9A, O10A, N11A, C8A, C5A, C4A, C3A, C2A, C7A, C6A, F1A, C12, C13B,
  C9B, O10B, N11B, C8B, C5B, C4B, C3B, C2B, C7B, C6B, F1B
 with sigma for 1-2 distances of 0.004 and sigma for 1-3 distances of 0.004
6. Same fragment restrains
{F1A, C2A, C3A, C4A, C5A, C6A, C7A, C8A, C9A, O10A, N11A, C13A} sigma for 1-2:
0.01, 1-3: 0.02
as
{F1B, C2B, C3B, C4B, C5B, C6B, C7B, C8B, C9B, O10B, N11B, C13B}
{F31A, C32A, C33A, C34A, C35A, C36A, C37A, C38A, C39A, O40A, N41A, C43A} sigma
for 1-2: 0.01, 1-3: 0.02
as
{F31B, C32B, C33B, C34B, C35B, C36B, C37B, C38B, C39B, O40B, N41B, C43B}
7. Others
 Sof(F31B)=Sof(C32B)=Sof(C33B)=Sof(H33B)=Sof(C34B)=Sof(H34B)=Sof(C35B)=
 Sof(C36B)=Sof(H36B)=Sof(C37B)=Sof(H37B)=Sof(C38B)=Sof(H38C)=Sof(H38D)=
 Sof(C39B)=Sof(H39B)=Sof(O40B)=Sof(N41B)=Sof(C43B)=Sof(H43C)=Sof(H43D)=1-FVAR(1)
 Sof(F31A)=Sof(C32A)=Sof(C33A)=Sof(H33A)=Sof(C34A)=Sof(H34A)=Sof(C35A)=
 Sof(C36A)=Sof(H36A)=Sof(C37A)=Sof(H37A)=Sof(C38A)=Sof(H38A)=Sof(H38B)=
 Sof(C39A)=Sof(H39A)=Sof(O40A)=Sof(N41A)=Sof(C43A)=Sof(H43A)=Sof(H43B)=FVAR(1)
 Sof(F1B)=Sof(C2B)=Sof(C3B)=Sof(H3B)=Sof(C4B)=Sof(H4B)=Sof(C5B)=Sof(C6B)=
 Sof(H6B)=Sof(C7B)=Sof(H7B)=Sof(C8B)=Sof(H8BA)=Sof(H8BB)=Sof(C9B)=Sof(H9B)=
 Sof(O10B)=Sof(N11B)=Sof(C13B)=Sof(H13C)=Sof(H13D)=1-FVAR(2)
 Sof(F1A)=Sof(C2A)=Sof(C3A)=Sof(H3A)=Sof(C4A)=Sof(H4A)=Sof(C5A)=Sof(C6A)=
 Sof(H6A)=Sof(C7A)=Sof(H7A)=Sof(C8A)=Sof(H8AA)=Sof(H8AB)=Sof(C9A)=Sof(H9A)=
 Sof(O10A)=Sof(N11A)=Sof(C13A)=Sof(H13A)=Sof(H13B)=FVAR(2)
8.a Ternary CH refined with riding coordinates:
 C9A(H9A), C9B(H9B), C39A(H39A), C39B(H39B)
8.b Secondary CH2 refined with riding coordinates:
 C8A(H8AA,H8AB), C13A(H13A,H13B), C8B(H8BA,H8BB), C13B(H13C,H13D), C38A(H38A,
 H38B), C43A(H43A,H43B), C38B(H38C,H38D), C43B(H43C,H43D)
8.c Aromatic/amide H refined with riding coordinates:
 C3A(H3A), C4A(H4A), C6A(H6A), C7A(H7A), C3B(H3B), C4B(H4B), C6B(H6B),
 C7B(H7B), C15(H15), C17(H17), C18(H18), C19(H19), C20(H20), C22(H22), C23(H23),
  C33A(H33A), C34A(H34A), C36A(H36A), C37A(H37A), C33B(H33B), C34B(H34B),
 C36B(H36B), C37B(H37B), C45(H45), C47(H47), C48(H48), C49(H49), C50(H50),
 C52(H52), C53(H53)
;
_olex2_submission_special_instructions 'No special instructions were received'

loop_
_space_group_symop_operation_xyz
'x, y, z'
'-x, y+1/2, -z'

loop_
_atom_site_label
_atom_site_type_symbol
_atom_site_fract_x
_atom_site_fract_y
_atom_site_fract_z
_atom_site_U_iso_or_equiv
_atom_site_adp_type
_atom_site_occupancy
_atom_site_site_symmetry_order
_atom_site_calc_flag
_atom_site_refinement_flags_posn
_atom_site_refinement_flags_adp
_atom_site_refinement_flags_occupancy
_atom_site_disorder_assembly
_atom_site_disorder_group
F1A F -0.2064(5) 0.6225(3) 0.07936(12) 0.0287(6) Uani 0.737(7) 1 d D U P A 1
C2A C -0.1922(9) 0.6224(5) 0.15960(18) 0.0187(12) Uani 0.737(7) 1 d D U P A 1
C3A C -0.3729(8) 0.5857(5) 0.1946(3) 0.0207(15) Uani 0.737(7) 1 d D U P A 1
H3A H -0.504146 0.562316 0.163889 0.025 Uiso 0.737(7) 1 calc R . P A 1
C4A C -0.3566(7) 0.5839(5) 0.2761(2) 0.0226(11) Uani 0.737(7) 1 d D U P A 1
H4A H -0.480447 0.559913 0.301273 0.027 Uiso 0.737(7) 1 calc R . P A 1
C5A C -0.1634(6) 0.6165(4) 0.32212(17) 0.0192(8) Uani 0.737(7) 1 d D U P A 1
C6A C 0.0151(6) 0.6521(4) 0.2842(2) 0.0204(9) Uani 0.737(7) 1 d D U P A 1
H6A H 0.148856 0.673745 0.314643 0.024 Uiso 0.737(7) 1 calc R . P A 1
C7A C 0.0017(8) 0.6567(4) 0.2022(3) 0.0212(13) Uani 0.737(7) 1 d D U P A 1
H7A H 0.122382 0.682523 0.176535 0.025 Uiso 0.737(7) 1 calc R . P A 1
C8A C -0.1543(5) 0.6102(3) 0.41101(18) 0.0239(9) Uani 0.737(7) 1 d D U P A 1
H8AA H -0.308785 0.624765 0.426288 0.029 Uiso 0.737(7) 1 calc R . P A 1
H8AB H -0.120791 0.547153 0.426535 0.029 Uiso 0.737(7) 1 calc R . P A 1
C9A C 0.0183(5) 0.6695(3) 0.45744(18) 0.0213(8) Uani 0.737(7) 1 d D U P A 1
H9A H 0.012316 0.731233 0.434302 0.026 Uiso 0.737(7) 1 calc R . P A 1
O10A O 0.2507(7) 0.6316(8) 0.4554(4) 0.0318(16) Uani 0.737(7) 1 d D U P A 1
N11A N 0.3506(18) 0.613(3) 0.5330(4) 0.0252(12) Uani 0.737(7) 1 d D U P A 1
C13A C -0.0132(7) 0.6748(4) 0.5449(2) 0.0224(10) Uani 0.737(7) 1 d D U P A 1
H13A H -0.029705 0.737696 0.562088 0.027 Uiso 0.737(7) 1 calc R . P A 1
H13B H -0.148633 0.639789 0.557401 0.027 Uiso 0.737(7) 1 calc R . P A 1
F1B F -0.2395(16) 0.5932(6) 0.0788(5) 0.032(3) Uiso 0.263(7) 1 d D U P A 2
C2B C -0.212(3) 0.6055(10) 0.1574(5) 0.017(4) Uiso 0.263(7) 1 d D U P A 2
C3B C -0.385(2) 0.5817(10) 0.2032(6) 0.024(5) Uiso 0.263(7) 1 d D U P A 2
H3B H -0.518266 0.551519 0.180250 0.029 Uiso 0.263(7) 1 calc R . P A 2
C4B C -0.3608(18) 0.6021(8) 0.2830(6) 0.019(4) Uiso 0.263(7) 1 d D U P A 2
H4B H -0.478496 0.585997 0.314669 0.023 Uiso 0.263(7) 1 calc R . P A 2
C5B C -0.1646(17) 0.6463(7) 0.3165(4) 0.018(3) Uiso 0.263(7) 1 d D U P A 2
C6B C 0.0065(16) 0.6699(8) 0.2698(6) 0.012(3) Uiso 0.263(7) 1 d D U P A 2
H6B H 0.140289 0.700123 0.292503 0.015 Uiso 0.263(7) 1 calc R . P A 2
C7B C -0.017(2) 0.6494(9) 0.1901(6) 0.017(4) Uiso 0.263(7) 1 d D U P A 2
H7B H 0.100235 0.665416 0.158213 0.020 Uiso 0.263(7) 1 calc R . P A 2
C8B C -0.1513(14) 0.6736(7) 0.4023(4) 0.022(2) Uani 0.263(7) 1 d D U P A 2
H8BA H -0.079417 0.733731 0.407774 0.026 Uiso 0.263(7) 1 calc R . P A 2
H8BB H -0.309989 0.679256 0.417018 0.026 Uiso 0.263(7) 1 calc R . P A 2
C9B C -0.0195(14) 0.6110(7) 0.4602(4) 0.019(2) Uani 0.263(7) 1 d D U P A 2
H9B H -0.073248 0.547826 0.450761 0.023 Uiso 0.263(7) 1 calc R . P A 2
O10B O 0.229(2) 0.617(3) 0.4543(12) 0.0318(16) Uani 0.263(7) 1 d D U P A 2
N11B N 0.348(5) 0.616(9) 0.5312(12) 0.0252(12) Uani 0.263(7) 1 d D U P A 2
C13B C -0.0410(15) 0.6381(9) 0.5461(5) 0.020(3) Uani 0.263(7) 1 d D U P A 2
H13C H -0.104383 0.699447 0.549472 0.024 Uiso 0.263(7) 1 calc R . P A 2
H13D H -0.138898 0.595420 0.571960 0.024 Uiso 0.263(7) 1 calc R . P A 2
C12 C 0.2078(4) 0.6337(2) 0.58207(13) 0.0225(5) Uani 1 1 d D U . . .
C14 C 0.2678(4) 0.6264(2) 0.66739(13) 0.0185(4) Uani 1 1 d . . . . .
C15 C 0.1167(4) 0.6581(2) 0.71805(13) 0.0182(5) Uani 1 1 d . . . . .
H15 H -0.024075 0.684637 0.697012 0.022 Uiso 1 1 calc R . . . .
C16 C 0.1677(4) 0.6517(2) 0.80087(13) 0.0187(5) Uani 1 1 d . . . . .
C17 C 0.0163(4) 0.6856(2) 0.85346(14) 0.0215(5) Uani 1 1 d . . . . .
H17 H -0.123013 0.713864 0.833254 0.026 Uiso 1 1 calc R . . . .
C18 C 0.0690(4) 0.6779(2) 0.93292(13) 0.0251(5) Uani 1 1 d . . . . .
H18 H -0.033042 0.701356 0.967569 0.030 Uiso 1 1 calc R . . . .
C19 C 0.2752(4) 0.6351(2) 0.96386(13) 0.0279(5) Uani 1 1 d . . . . .
H19 H 0.309520 0.629135 1.019138 0.034 Uiso 1 1 calc R . . . .
C20 C 0.4252(4) 0.6025(2) 0.91451(14) 0.0248(5) Uani 1 1 d . . . . .
H20 H 0.563501 0.574262 0.935838 0.030 Uiso 1 1 calc R . . . .
C21 C 0.3763(4) 0.6103(2) 0.83198(13) 0.0190(5) Uani 1 1 d . . . . .
C22 C 0.5298(4) 0.5786(2) 0.77870(14) 0.0212(5) Uani 1 1 d . . . . .
H22 H 0.670671 0.551471 0.798834 0.025 Uiso 1 1 calc R . . . .
C23 C 0.4785(4) 0.5866(2) 0.69904(14) 0.0202(5) Uani 1 1 d . . . . .
H23 H 0.584116 0.565297 0.664686 0.024 Uiso 1 1 calc R . . . .
F31A F 0.2970(8) 0.3843(4) 0.02555(18) 0.0285(9) Uani 0.639(8) 1 d D U P B 1
C32A C 0.2981(15) 0.3848(8) 0.1049(2) 0.021(2) Uani 0.639(8) 1 d D U P B 1
C33A C 0.1157(11) 0.4246(6) 0.1364(3) 0.018(3) Uani 0.639(8) 1 d D U P B 1
H33A H -0.007548 0.450587 0.103441 0.022 Uiso 0.639(8) 1 calc R . P B 1
C34A C 0.1171(8) 0.4257(6) 0.2173(3) 0.0182(13) Uani 0.639(8) 1 d D U P B 1
H34A H -0.008688 0.452172 0.239780 0.022 Uiso 0.639(8) 1 calc R . P B 1
C35A C 0.2971(7) 0.3893(4) 0.2667(2) 0.0184(10) Uani 0.639(8) 1 d D U P B 1
C36A C 0.4797(9) 0.3506(6) 0.2325(3) 0.0216(14) Uani 0.639(8) 1 d D U P B 1
H36A H 0.606119 0.326621 0.265337 0.026 Uiso 0.639(8) 1 calc R . P B 1
C37A C 0.4801(15) 0.3464(8) 0.1510(4) 0.025(2) Uani 0.639(8) 1 d D U P B 1
H37A H 0.601977 0.317937 0.127814 0.030 Uiso 0.639(8) 1 calc R . P B 1
C38A C 0.2893(6) 0.3952(4) 0.3551(2) 0.0211(10) Uani 0.639(8) 1 d D U P B 1
H38A H 0.316137 0.458443 0.371276 0.025 Uiso 0.639(8) 1 calc R . P B 1
H38B H 0.132135 0.379098 0.366886 0.025 Uiso 0.639(8) 1 calc R . P B 1
C39A C 0.4581(6) 0.3371(4) 0.4053(2) 0.0246(12) Uani 0.639(8) 1 d D U P B 1
H39A H 0.444377 0.273545 0.386509 0.029 Uiso 0.639(8) 1 calc R . P B 1
O40A O 0.6946(8) 0.3689(6) 0.4012(3) 0.0275(12) Uani 0.639(8) 1 d D U P B 1
N41A N 0.8038(12) 0.3856(14) 0.4779(4) 0.026(4) Uani 0.639(8) 1 d D U P B 1
C43A C 0.4280(8) 0.3407(6) 0.4930(3) 0.0315(16) Uani 0.639(8) 1 d D U P B 1
H43A H 0.303360 0.382511 0.503624 0.038 Uiso 0.639(8) 1 calc R . P B 1
H43B H 0.394370 0.280473 0.513540 0.038 Uiso 0.639(8) 1 calc R . P B 1
F31B F 0.3197(17) 0.4071(6) 0.0252(5) 0.034(2) Uiso 0.361(8) 1 d D U P B 2
C32B C 0.312(3) 0.3942(12) 0.1036(4) 0.021(5) Uiso 0.361(8) 1 d D U P B 2
C33B C 0.125(2) 0.4230(10) 0.1403(5) 0.035(6) Uiso 0.361(8) 1 d D U P B 2
H33B H 0.001319 0.453149 0.111024 0.042 Uiso 0.361(8) 1 calc R . P B 2
C34B C 0.1196(15) 0.4075(7) 0.2204(5) 0.022(4) Uiso 0.361(8) 1 d D U P B 2
H34B H -0.008464 0.427031 0.245859 0.026 Uiso 0.361(8) 1 calc R . P B 2
C35B C 0.3014(14) 0.3634(6) 0.2632(4) 0.014(2) Uiso 0.361(8) 1 d D U P B 2
C36B C 0.4878(17) 0.3348(8) 0.2255(5) 0.019(3) Uiso 0.361(8) 1 d D U P B 2
H36B H 0.611941 0.304600 0.254586 0.023 Uiso 0.361(8) 1 calc R . P B 2
C37B C 0.494(2) 0.3502(11) 0.1456(5) 0.013(3) Uiso 0.361(8) 1 d D U P B 2
H37B H 0.621546 0.330606 0.119977 0.016 Uiso 0.361(8) 1 calc R . P B 2
C38B C 0.2905(12) 0.3422(6) 0.3491(3) 0.0231(18) Uani 0.361(8) 1 d D U P B 2
H38C H 0.341424 0.279405 0.358426 0.028 Uiso 0.361(8) 1 calc R . P B 2
H38D H 0.127926 0.345775 0.360143 0.028 Uiso 0.361(8) 1 calc R . P B 2
C39B C 0.4317(10) 0.4016(5) 0.4073(3) 0.0201(18) Uani 0.361(8) 1 d D U P B 2
H39B H 0.387437 0.465707 0.397099 0.024 Uiso 0.361(8) 1 calc R . P B 2
O40B O 0.6772(14) 0.3905(7) 0.3997(7) 0.017(2) Uiso 0.361(8) 1 d D U P B 2
N41B N 0.7988(19) 0.387(2) 0.4760(6) 0.017(6) Uiso 0.361(8) 1 d D U P B 2
C43B C 0.4099(14) 0.3792(8) 0.4940(5) 0.026(2) Uani 0.361(8) 1 d D U P B 2
H43C H 0.325998 0.426822 0.519510 0.032 Uiso 0.361(8) 1 calc R . P B 2
H43D H 0.330705 0.321080 0.499204 0.032 Uiso 0.361(8) 1 calc R . P B 2
C42 C 0.6588(4) 0.3744(2) 0.52820(13) 0.0246(5) Uani 1 1 d D U . . .
C44 C 0.7314(4) 0.3799(2) 0.61290(13) 0.0194(5) Uani 1 1 d . . . . .
C45 C 0.5906(4) 0.3476(2) 0.66615(13) 0.0189(5) Uani 1 1 d . . . . .
H45 H 0.445910 0.322452 0.647543 0.023 Uiso 1 1 calc R . . . .
C46 C 0.6573(4) 0.3512(2) 0.74837(13) 0.0180(5) Uani 1 1 d . . . . .
C47 C 0.5151(4) 0.3175(2) 0.80394(13) 0.0206(5) Uani 1 1 d . . . . .
H47 H 0.371467 0.290826 0.786239 0.025 Uiso 1 1 calc R . . . .
C48 C 0.5829(4) 0.3230(2) 0.88303(14) 0.0242(5) Uani 1 1 d . . . . .
H48 H 0.485786 0.300486 0.919703 0.029 Uiso 1 1 calc R . . . .
C49 C 0.7960(4) 0.3620(2) 0.91008(13) 0.0250(5) Uani 1 1 d . . . . .
H49 H 0.840986 0.365796 0.964977 0.030 Uiso 1 1 calc R . . . .
C50 C 0.9396(4) 0.3946(2) 0.85799(13) 0.0222(5) Uani 1 1 d . . . . .
H50 H 1.083088 0.420510 0.876975 0.027 Uiso 1 1 calc R . . . .
C51 C 0.8735(4) 0.3896(2) 0.77573(13) 0.0188(4) Uani 1 1 d . . . . .
C52 C 1.0153(4) 0.4231(2) 0.71962(13) 0.0211(5) Uani 1 1 d . . . . .
H52 H 1.159706 0.449220 0.737267 0.025 Uiso 1 1 calc R . . . .
C53 C 0.9478(4) 0.4186(2) 0.64100(13) 0.0203(5) Uani 1 1 d . . . . .
H53 H 1.045505 0.441310 0.604606 0.024 Uiso 1 1 calc R . . . .

loop_
_atom_site_aniso_label
_atom_site_aniso_U_11
_atom_site_aniso_U_22
_atom_site_aniso_U_33
_atom_site_aniso_U_23
_atom_site_aniso_U_13
_atom_site_aniso_U_12
F1A 0.0333(13) 0.0418(18) 0.0104(10) 0.0014(10) -0.0008(7) -0.0032(13)
C2A 0.029(3) 0.015(2) 0.0125(18) -0.0008(13) 0.0004(12) 0.0028(17)
C3A 0.018(2) 0.021(2) 0.022(2) -0.0016(15) -0.0034(13) -0.0026(12)
C4A 0.019(2) 0.025(3) 0.025(2) -0.0010(17) 0.0069(13) -0.0026(14)
C5A 0.0214(18) 0.020(2) 0.0163(16) -0.0008(14) 0.0037(11) 0.0022(15)
C6A 0.0208(18) 0.023(2) 0.0165(18) 0.0013(17) -0.0010(13) 0.0007(14)
C7A 0.020(2) 0.023(2) 0.021(2) -0.0019(16) 0.0060(15) -0.0029(13)
C8A 0.0252(17) 0.029(2) 0.0188(16) 0.0006(14) 0.0080(13) -0.0006(14)
C9A 0.0199(16) 0.027(2) 0.0179(15) -0.0016(13) 0.0044(12) 0.0054(14)
O10A 0.0212(12) 0.058(5) 0.0165(8) 0.0009(14) 0.0038(10) 0.0103(18)
N11A 0.0206(10) 0.038(3) 0.0167(10) 0.0003(15) 0.0020(8) 0.0037(9)
C13A 0.0214(18) 0.029(3) 0.0170(17) 0.0015(17) 0.0039(13) 0.0055(17)
C8B 0.022(4) 0.024(6) 0.018(4) 0.003(4) 0.000(3) 0.002(3)
C9B 0.019(4) 0.024(6) 0.013(4) -0.002(3) -0.001(3) 0.001(3)
O10B 0.0212(12) 0.058(5) 0.0165(8) 0.0009(14) 0.0038(10) 0.0103(18)
N11B 0.0206(10) 0.038(3) 0.0167(10) 0.0003(15) 0.0020(8) 0.0037(9)
C13B 0.023(5) 0.026(7) 0.011(4) 0.002(4) 0.001(3) 0.008(5)
C12 0.0180(11) 0.0313(14) 0.0182(11) 0.0006(9) 0.0020(8) 0.0026(9)
C14 0.0177(10) 0.0209(11) 0.0169(10) 0.0010(9) 0.0014(8) -0.0018(8)
C15 0.0152(10) 0.0213(12) 0.0176(10) 0.0006(9) -0.0014(8) 0.0008(8)
C16 0.0166(10) 0.0193(11) 0.0199(11) -0.0003(9) 0.0005(8) -0.0029(8)
C17 0.0169(11) 0.0253(12) 0.0222(11) -0.0002(9) 0.0016(8) -0.0001(9)
C18 0.0263(12) 0.0293(12) 0.0201(11) -0.0036(10) 0.0050(9) -0.0037(10)
C19 0.0362(13) 0.0313(14) 0.0153(11) 0.0018(9) -0.0019(9) -0.0032(11)
C20 0.0249(11) 0.0257(13) 0.0221(12) 0.0012(10) -0.0064(9) 0.0011(10)
C21 0.0200(11) 0.0165(11) 0.0196(11) 0.0003(9) -0.0025(8) -0.0023(9)
C22 0.0179(10) 0.0194(11) 0.0254(12) -0.0015(9) -0.0024(9) 0.0011(8)
C23 0.0175(10) 0.0192(11) 0.0237(12) -0.0026(9) 0.0019(9) 0.0007(8)
F31A 0.0342(18) 0.042(3) 0.0090(13) -0.0023(13) 0.0009(9) -0.0040(18)
C32A 0.026(3) 0.024(3) 0.011(3) -0.0038(15) -0.0009(13) -0.004(2)
C33A 0.017(3) 0.019(3) 0.016(3) -0.0042(14) -0.0068(13) 0.0031(13)
C34A 0.018(2) 0.013(3) 0.024(3) -0.0026(17) 0.0028(13) -0.0006(15)
C35A 0.021(2) 0.013(2) 0.022(2) -0.0021(16) 0.0049(13) -0.0054(17)
C36A 0.019(2) 0.023(3) 0.022(2) 0.004(2) -0.0006(15) -0.0001(17)
C37A 0.023(3) 0.026(3) 0.028(3) -0.0027(19) 0.0088(17) -0.0018(19)
C38A 0.0195(18) 0.027(3) 0.0182(18) -0.0010(16) 0.0081(14) -0.0050(16)
C39A 0.0179(18) 0.042(3) 0.0144(18) 0.0002(16) 0.0030(13) -0.0093(16)
O40A 0.0225(19) 0.049(4) 0.0115(16) -0.001(2) 0.0036(11) -0.010(2)
N41A 0.021(4) 0.041(6) 0.016(3) -0.0038(16) 0.0006(12) -0.0048(16)
C43A 0.016(2) 0.068(5) 0.010(2) -0.002(2) 0.0009(15) -0.016(3)
C38B 0.026(4) 0.023(4) 0.020(3) 0.000(3) 0.000(3) -0.006(3)
C39B 0.018(3) 0.024(4) 0.019(3) -0.001(2) 0.004(2) 0.004(2)
C43B 0.028(4) 0.033(5) 0.019(4) -0.001(4) 0.000(3) 0.001(4)
C42 0.0173(11) 0.0379(15) 0.0188(11) -0.0003(10) 0.0024(9) -0.0046(10)
C44 0.0165(10) 0.0226(12) 0.0190(11) -0.0004(9) 0.0008(8) 0.0009(9)
C45 0.0140(10) 0.0244(11) 0.0181(11) -0.0016(9) 0.0008(8) 0.0008(8)
C46 0.0172(10) 0.0198(11) 0.0169(11) -0.0003(9) 0.0010(8) 0.0022(9)
C47 0.0183(11) 0.0233(12) 0.0207(11) 0.0012(9) 0.0039(8) 0.0019(8)
C48 0.0241(12) 0.0294(13) 0.0197(11) 0.0026(10) 0.0057(9) 0.0035(9)
C49 0.0296(13) 0.0294(13) 0.0154(11) -0.0009(9) -0.0003(9) 0.0059(10)
C50 0.0205(11) 0.0251(12) 0.0202(11) -0.0029(9) -0.0023(8) 0.0034(9)
C51 0.0191(10) 0.0182(11) 0.0189(11) -0.0013(9) 0.0003(8) 0.0028(9)
C52 0.0152(10) 0.0228(12) 0.0247(12) -0.0021(9) -0.0002(8) -0.0019(8)
C53 0.0177(11) 0.0225(11) 0.0214(11) -0.0004(9) 0.0052(8) 0.0003(9)

loop_
_atom_type_symbol
_atom_type_description
_atom_type_scat_dispersion_real
_atom_type_scat_dispersion_imag
_atom_type_scat_source
C C 0.0181 0.0091 'International Tables Vol C Tables 4.2.6.8 and 6.1.1.4'
H H 0.0000 0.0000 'International Tables Vol C Tables 4.2.6.8 and 6.1.1.4'
F F 0.0727 0.0534 'International Tables Vol C Tables 4.2.6.8 and 6.1.1.4'
N N 0.0311 0.0180 'International Tables Vol C Tables 4.2.6.8 and 6.1.1.4'
O O 0.0492 0.0322 'International Tables Vol C Tables 4.2.6.8 and 6.1.1.4'

loop_
_geom_angle_atom_site_label_1
_geom_angle_atom_site_label_2
_geom_angle_atom_site_label_3
_geom_angle
F1A C2A C3A 117.8(4)
F1A C2A C7A 119.4(4)
C3A C2A C7A 122.8(3)
C2A C3A H3A 121.1
C2A C3A C4A 117.8(3)
C4A C3A H3A 121.1
C3A C4A H4A 119.1
C3A C4A C5A 121.8(3)
C5A C4A H4A 119.1
C4A C5A C8A 119.1(3)
C6A C5A C4A 118.2(3)
C6A C5A C8A 122.7(3)
C5A C6A H6A 119.3
C5A C6A C7A 121.3(3)
C7A C6A H6A 119.3
C2A C7A C6A 117.9(3)
C2A C7A H7A 121.0
C6A C7A H7A 121.0
C5A C8A H8AA 108.2
C5A C8A H8AB 108.2
H8AA C8A H8AB 107.4
C9A C8A C5A 116.4(3)
C9A C8A H8AA 108.2
C9A C8A H8AB 108.2
C8A C9A H9A 109.7
C8A C9A C13A 113.8(3)
O10A C9A C8A 109.4(5)
O10A C9A H9A 109.7
O10A C9A C13A 104.3(4)
C13A C9A H9A 109.7
N11A O10A C9A 110.1(6)
C12 N11A O10A 109.4(9)
C9A C13A H13A 111.4
C9A C13A H13B 111.4
H13A C13A H13B 109.2
C12 C13A C9A 101.9(3)
C12 C13A H13A 111.4
C12 C13A H13B 111.4
F1B C2B C3B 120.7(9)
F1B C2B C7B 118.2(9)
C7B C2B C3B 120.8(4)
C2B C3B H3B 120.2
C2B C3B C4B 119.6(4)
C4B C3B H3B 120.2
C3B C4B H4B 119.9
C3B C4B C5B 120.1(4)
C5B C4B H4B 119.9
C4B C5B C8B 118.8(7)
C6B C5B C4B 119.7(4)
C6B C5B C8B 121.3(7)
C5B C6B H6B 119.9
C5B C6B C7B 120.2(4)
C7B C6B H6B 119.9
C2B C7B C6B 119.6(4)
C2B C7B H7B 120.2
C6B C7B H7B 120.2
C5B C8B H8BA 108.3
C5B C8B H8BB 108.3
H8BA C8B H8BB 107.4
C9B C8B C5B 116.1(7)
C9B C8B H8BA 108.3
C9B C8B H8BB 108.3
C8B C9B H9B 110.2
C8B C9B C13B 112.1(7)
O10B C9B C8B 110.9(13)
O10B C9B H9B 110.2
O10B C9B C13B 103.1(10)
C13B C9B H9B 110.2
N11B O10B C9B 109.4(17)
C12 N11B O10B 109.6(13)
C9B C13B H13C 111.4
C9B C13B H13D 111.4
H13C C13B H13D 109.3
C12 C13B C9B 101.8(6)
C12 C13B H13C 111.4
C12 C13B H13D 111.4
N11A C12 C13A 114.1(7)
N11A C12 C14 121.9(5)
N11B C12 C13B 112.8(11)
N11B C12 C14 123.6(13)
C14 C12 C13A 123.6(2)
C14 C12 C13B 121.6(4)
C15 C14 C12 119.7(2)
C15 C14 C23 119.2(2)
C23 C14 C12 121.11(19)
C14 C15 H15 119.3
C14 C15 C16 121.3(2)
C16 C15 H15 119.3
C15 C16 C21 119.1(2)
C17 C16 C15 121.9(2)
C17 C16 C21 119.0(2)
C16 C17 H17 119.7
C18 C17 C16 120.6(2)
C18 C17 H17 119.7
C17 C18 H18 119.9
C17 C18 C19 120.3(2)
C19 C18 H18 119.9
C18 C19 H19 119.8
C20 C19 C18 120.3(2)
C20 C19 H19 119.8
C19 C20 H20 119.7
C19 C20 C21 120.6(2)
C21 C20 H20 119.7
C16 C21 C22 118.6(2)
C20 C21 C16 119.1(2)
C20 C21 C22 122.4(2)
C21 C22 H22 119.3
C23 C22 C21 121.3(2)
C23 C22 H22 119.3
C14 C23 H23 119.8
C22 C23 C14 120.4(2)
C22 C23 H23 119.8
F31A C32A C33A 118.0(5)
F31A C32A C37A 119.4(5)
C33A C32A C37A 122.6(3)
C32A C33A H33A 120.9
C32A C33A C34A 118.1(3)
C34A C33A H33A 120.9
C33A C34A H34A 119.0
C33A C34A C35A 121.9(3)
C35A C34A H34A 119.0
C34A C35A C36A 118.1(3)
C34A C35A C38A 118.9(4)
C36A C35A C38A 123.0(4)
C35A C36A H36A 119.4
C35A C36A C37A 121.2(3)
C37A C36A H36A 119.4
C32A C37A C36A 118.0(4)
C32A C37A H37A 121.0
C36A C37A H37A 121.0
C35A C38A H38A 108.2
C35A C38A H38B 108.2
H38A C38A H38B 107.3
C39A C38A C35A 116.5(3)
C39A C38A H38A 108.2
C39A C38A H38B 108.2
C38A C39A H39A 109.5
C38A C39A C43A 113.7(4)
O40A C39A C38A 110.5(4)
O40A C39A H39A 109.5
O40A C39A C43A 103.9(3)
C43A C39A H39A 109.5
N41A O40A C39A 110.3(4)
C42 N41A O40A 109.4(6)
C39A C43A H43A 111.3
C39A C43A H43B 111.3
H43A C43A H43B 109.2
C42 C43A C39A 102.4(3)
C42 C43A H43A 111.3
C42 C43A H43B 111.3
F31B C32B C33B 120.7(9)
F31B C32B C37B 118.5(9)
C37B C32B C33B 120.8(4)
C32B C33B H33B 120.2
C32B C33B C34B 119.6(4)
C34B C33B H33B 120.2
C33B C34B H34B 120.0
C35B C34B C33B 120.0(4)
C35B C34B H34B 120.0
C34B C35B C38B 120.2(6)
C36B C35B C34B 119.7(4)
C36B C35B C38B 120.0(6)
C35B C36B H36B 119.8
C35B C36B C37B 120.4(4)
C37B C36B H36B 119.8
C32B C37B C36B 119.5(4)
C32B C37B H37B 120.3
C36B C37B H37B 120.3
C35B C38B H38C 108.2
C35B C38B H38D 108.2
C35B C38B C39B 116.3(6)
H38C C38B H38D 107.4
C39B C38B H38C 108.2
C39B C38B H38D 108.2
C38B C39B H39B 109.3
C38B C39B C43B 114.4(6)
O40B C39B C38B 110.4(6)
O40B C39B H39B 109.3
O40B C39B C43B 103.9(6)
C43B C39B H39B 109.3
N41B O40B C39B 108.9(8)
C42 N41B O40B 110.4(9)
C39B C43B H43C 111.3
C39B C43B H43D 111.3
H43C C43B H43D 109.2
C42 C43B C39B 102.2(5)
C42 C43B H43C 111.3
C42 C43B H43D 111.3
N41A C42 C43A 113.8(5)
N41A C42 C44 120.8(4)
N41B C42 C43B 112.4(7)
N41B C42 C44 122.4(6)
C44 C42 C43A 124.6(2)
C44 C42 C43B 123.2(4)
C45 C44 C42 120.1(2)
C45 C44 C53 119.2(2)
C53 C44 C42 120.7(2)
C44 C45 H45 119.3
C44 C45 C46 121.3(2)
C46 C45 H45 119.3
C45 C46 C51 118.96(19)
C47 C46 C45 122.0(2)
C47 C46 C51 119.0(2)
C46 C47 H47 119.7
C48 C47 C46 120.6(2)
C48 C47 H47 119.7
C47 C48 H48 119.9
C47 C48 C49 120.3(2)
C49 C48 H48 119.9
C48 C49 H49 119.6
C50 C49 C48 120.8(2)
C50 C49 H49 119.6
C49 C50 H50 120.0
C49 C50 C51 120.1(2)
C51 C50 H50 120.0
C46 C51 C52 118.7(2)
C50 C51 C46 119.2(2)
C50 C51 C52 122.1(2)
C51 C52 H52 119.4
C53 C52 C51 121.2(2)
C53 C52 H52 119.4
C44 C53 H53 119.7
C52 C53 C44 120.6(2)
C52 C53 H53 119.7

loop_
_geom_bond_atom_site_label_1
_geom_bond_atom_site_label_2
_geom_bond_distance
F1A C2A 1.366(3)
C2A C3A 1.380(5)
C2A C7A 1.381(5)
C3A H3A 0.9500
C3A C4A 1.387(4)
C4A H4A 0.9500
C4A C5A 1.395(4)
C5A C6A 1.390(4)
C5A C8A 1.518(4)
C6A H6A 0.9500
C6A C7A 1.399(4)
C7A H7A 0.9500
C8A H8AA 0.9900
C8A H8AB 0.9900
C8A C9A 1.505(5)
C9A H9A 1.0000
C9A O10A 1.476(6)
C9A C13A 1.528(4)
O10A N11A 1.420(9)
N11A C12 1.281(5)
C13A H13A 0.9900
C13A H13B 0.9900
C13A C12 1.510(4)
F1B C2B 1.351(8)
C2B C3B 1.384(5)
C2B C7B 1.383(5)
C3B H3B 0.9500
C3B C4B 1.391(5)
C4B H4B 0.9500
C4B C5B 1.393(5)
C5B C6B 1.388(5)
C5B C8B 1.517(8)
C6B H6B 0.9500
C6B C7B 1.391(5)
C7B H7B 0.9500
C8B H8BA 0.9900
C8B H8BB 0.9900
C8B C9B 1.512(9)
C9B H9B 1.0000
C9B O10B 1.469(11)
C9B C13B 1.542(9)
O10B N11B 1.424(11)
N11B C12 1.284(10)
C13B H13C 0.9900
C13B H13D 0.9900
C13B C12 1.521(9)
C12 C14 1.469(3)
C14 C15 1.383(3)
C14 C23 1.423(3)
C15 H15 0.9500
C15 C16 1.420(3)
C16 C17 1.419(3)
C16 C21 1.420(3)
C17 H17 0.9500
C17 C18 1.367(3)
C18 H18 0.9500
C18 C19 1.417(4)
C19 H19 0.9500
C19 C20 1.368(4)
C20 H20 0.9500
C20 C21 1.415(3)
C21 C22 1.424(3)
C22 H22 0.9500
C22 C23 1.369(3)
C23 H23 0.9500
F31A C32A 1.357(4)
C32A C33A 1.378(4)
C32A C37A 1.381(4)
C33A H33A 0.9500
C33A C34A 1.383(4)
C34A H34A 0.9500
C34A C35A 1.390(4)
C35A C36A 1.394(5)
C35A C38A 1.520(4)
C36A H36A 0.9500
C36A C37A 1.397(5)
C37A H37A 0.9500
C38A H38A 0.9900
C38A H38B 0.9900
C38A C39A 1.511(5)
C39A H39A 1.0000
C39A O40A 1.471(5)
C39A C43A 1.530(5)
O40A N41A 1.420(7)
N41A C42 1.280(6)
C43A H43A 0.9900
C43A H43B 0.9900
C43A C42 1.506(5)
F31B C32B 1.360(8)
C32B C33B 1.385(5)
C32B C37B 1.383(5)
C33B H33B 0.9500
C33B C34B 1.392(5)
C34B H34B 0.9500
C34B C35B 1.391(5)
C35B C36B 1.389(5)
C35B C38B 1.511(7)
C36B H36B 0.9500
C36B C37B 1.390(5)
C37B H37B 0.9500
C38B H38C 0.9900
C38B H38D 0.9900
C38B C39B 1.512(8)
C39B H39B 1.0000
C39B O40B 1.465(8)
C39B C43B 1.537(8)
O40B N41B 1.421(9)
N41B C42 1.286(9)
C43B H43C 0.9900
C43B H43D 0.9900
C43B C42 1.513(8)
C42 C44 1.469(3)
C44 C45 1.376(3)
C44 C53 1.427(3)
C45 H45 0.9500
C45 C46 1.421(3)
C46 C47 1.418(3)
C46 C51 1.422(3)
C47 H47 0.9500
C47 C48 1.372(3)
C48 H48 0.9500
C48 C49 1.409(4)
C49 H49 0.9500
C49 C50 1.374(3)
C50 H50 0.9500
C50 C51 1.422(3)
C51 C52 1.422(3)
C52 H52 0.9500
C52 C53 1.363(3)
C53 H53 0.9500

loop_
_geom_torsion_atom_site_label_1
_geom_torsion_atom_site_label_2
_geom_torsion_atom_site_label_3
_geom_torsion_atom_site_label_4
_geom_torsion
F1A C2A C3A C4A 178.8(6)
F1A C2A C7A C6A -177.4(6)
C2A C3A C4A C5A -1.1(7)
C3A C2A C7A C6A 1.1(6)
C3A C4A C5A C6A 0.6(8)
C3A C4A C5A C8A -178.4(5)
C4A C5A C6A C7A 0.9(7)
C4A C5A C8A C9A -162.2(5)
C5A C6A C7A C2A -1.7(6)
C5A C8A C9A O10A -75.6(5)
C5A C8A C9A C13A 168.2(3)
C6A C5A C8A C9A 18.9(6)
C7A C2A C3A C4A 0.3(6)
C8A C5A C6A C7A 179.8(5)
C8A C9A O10A N11A -121(2)
C8A C9A C13A C12 116.4(4)
C9A O10A N11A C12 1(4)
C9A C13A C12 N11A 4(2)
C9A C13A C12 C14 177.2(3)
O10A C9A C13A C12 -2.7(6)
O10A N11A C12 C13A -3(4)
O10A N11A C12 C14 -176.6(15)
N11A C12 C14 C15 173(3)
N11A C12 C14 C23 -7(3)
C13A C9A O10A N11A 1(2)
C13A C12 C14 C15 0.3(4)
C13A C12 C14 C23 179.7(3)
F1B C2B C3B C4B -174.5(15)
F1B C2B C7B C6B 174.5(15)
C2B C3B C4B C5B 0.0(2)
C3B C2B C7B C6B 0.0(5)
C3B C4B C5B C6B 0.1(5)
C3B C4B C5B C8B 175.7(10)
C4B C5B C6B C7B -0.2(6)
C4B C5B C8B C9B 97.9(10)
C5B C6B C7B C2B 0.1(6)
C5B C8B C9B O10B 72.4(16)
C5B C8B C9B C13B -172.9(8)
C6B C5B C8B C9B -86.6(11)
C7B C2B C3B C4B 0.0(2)
C8B C5B C6B C7B -175.6(10)
C8B C9B O10B N11B 139(6)
C8B C9B C13B C12 -132.8(9)
C9B O10B N11B C12 -17(11)
C9B C13B C12 N11B 4(7)
C9B C13B C12 C14 -160.5(5)
O10B C9B C13B C12 -13.4(18)
O10B N11B C12 C13B 7(11)
O10B N11B C12 C14 172(4)
N11B C12 C14 C15 171(7)
N11B C12 C14 C23 -9(7)
C13B C9B O10B N11B 19(6)
C13B C12 C14 C15 -25.5(7)
C13B C12 C14 C23 153.9(6)
C12 C14 C15 C16 179.5(2)
C12 C14 C23 C22 -178.6(2)
C14 C15 C16 C17 178.6(2)
C14 C15 C16 C21 -1.2(3)
C15 C14 C23 C22 0.7(3)
C15 C16 C17 C18 179.5(2)
C15 C16 C21 C20 -178.9(2)
C15 C16 C21 C22 1.5(3)
C16 C17 C18 C19 -0.6(4)
C16 C21 C22 C23 -0.7(3)
C17 C16 C21 C20 1.2(3)
C17 C16 C21 C22 -178.3(2)
C17 C18 C19 C20 1.1(4)
C18 C19 C20 C21 -0.4(4)
C19 C20 C21 C16 -0.7(3)
C19 C20 C21 C22 178.8(2)
C20 C21 C22 C23 179.7(2)
C21 C16 C17 C18 -0.6(3)
C21 C22 C23 C14 -0.4(3)
C23 C14 C15 C16 0.1(3)
F31A C32A C33A C34A -179.6(9)
F31A C32A C37A C36A 178.0(10)
C32A C33A C34A C35A 0.9(8)
C33A C32A C37A C36A -1.7(10)
C33A C34A C35A C36A -0.2(9)
C33A C34A C35A C38A 178.4(5)
C34A C35A C36A C37A -1.5(9)
C34A C35A C38A C39A 166.5(5)
C35A C36A C37A C32A 2.4(9)
C35A C38A C39A O40A 68.3(5)
C35A C38A C39A C43A -175.4(4)
C36A C35A C38A C39A -14.9(7)
C37A C32A C33A C34A 0.0(9)
C38A C35A C36A C37A 179.9(7)
C38A C39A O40A N41A 125.3(11)
C38A C39A C43A C42 -120.6(5)
C39A O40A N41A C42 -4.8(18)
C39A C43A C42 N41A -2.6(12)
C39A C43A C42 C44 -172.4(3)
O40A C39A C43A C42 -0.4(7)
O40A N41A C42 C43A 4.6(18)
O40A N41A C42 C44 174.8(8)
N41A C42 C44 C45 -164.8(12)
N41A C42 C44 C53 15.2(12)
C43A C39A O40A N41A 3.0(12)
C43A C42 C44 C45 4.4(5)
C43A C42 C44 C53 -175.7(5)
F31B C32B C33B C34B 178.7(16)
F31B C32B C37B C36B -178.8(16)
C32B C33B C34B C35B 0.1(2)
C33B C32B C37B C36B -0.1(5)
C33B C34B C35B C36B -0.2(5)
C33B C34B C35B C38B -176.8(9)
C34B C35B C36B C37B 0.2(6)
C34B C35B C38B C39B -103.6(9)
C35B C36B C37B C32B 0.0(6)
C35B C38B C39B O40B -64.8(9)
C35B C38B C39B C43B 178.4(6)
C36B C35B C38B C39B 79.8(10)
C37B C32B C33B C34B 0.0(2)
C38B C35B C36B C37B 176.8(9)
C38B C39B O40B N41B -137.9(14)
C38B C39B C43B C42 130.5(7)
C39B O40B N41B C42 14(3)
C39B C43B C42 N41B -2.0(17)
C39B C43B C42 C44 162.1(4)
O40B C39B C43B C42 10.0(8)
O40B N41B C42 C43B -7(3)
O40B N41B C42 C44 -171.6(11)
N41B C42 C44 C45 -166.2(16)
N41B C42 C44 C53 13.8(17)
C43B C39B O40B N41B -14.7(16)
C43B C42 C44 C45 31.3(6)
C43B C42 C44 C53 -148.8(6)
C42 C44 C45 C46 179.3(2)
C42 C44 C53 C52 -179.6(2)
C44 C45 C46 C47 -179.4(2)
C44 C45 C46 C51 0.5(3)
C45 C44 C53 C52 0.3(3)
C45 C46 C47 C48 -179.1(2)
C45 C46 C51 C50 179.0(2)
C45 C46 C51 C52 0.0(3)
C46 C47 C48 C49 -0.3(4)
C46 C51 C52 C53 -0.3(3)
C47 C46 C51 C50 -1.1(3)
C47 C46 C51 C52 179.9(2)
C47 C48 C49 C50 -0.3(4)
C48 C49 C50 C51 0.2(4)
C49 C50 C51 C46 0.5(3)
C49 C50 C51 C52 179.4(2)
C50 C51 C52 C53 -179.3(2)
C51 C46 C47 C48 1.0(3)
C51 C52 C53 C44 0.1(3)
C53 C44 C45 C46 -0.7(3)
